data_4331746
loop_
_publ_author_name
'Pierre Thu\'ery'

_publ_section_title
;
 Sulfonate Complexes of Actinide Ions: Structural Diversity in Uranyl
 Complexes with 2-Sulfobenzoate
;
_journal_name_full 'Inorganic Chemistry'
_journal_page_first 435
_journal_page_last 447
_journal_paper_doi 10.1021/ic3022744
_journal_volume 52
_journal_year 2013
_chemical_formula_sum 'C7 H6 O8 S U'
_chemical_formula_weight 488.21
_space_group_IT_number 60
_symmetry_cell_setting orthorhombic
_symmetry_space_group_name_Hall '-P 2n 2ab'
_symmetry_space_group_name_H-M 'P b c n'
_atom_sites_solution_hydrogens geom
_atom_sites_solution_primary direct
_atom_sites_solution_secondary difmap
_audit_creation_method SHELXL-97
_cell_angle_alpha 90.00
_cell_angle_beta 90.00
_cell_angle_gamma 90.00
_cell_formula_units_Z 8
_cell_length_a 20.8194(5)
_cell_length_b 7.8416(2)
_cell_length_c 13.0646(3)
_cell_measurement_reflns_used 66098
_cell_measurement_temperature 150(2)
_cell_measurement_theta_max 30.51
_cell_measurement_theta_min 2.78
_cell_volume 2132.89(9)
_computing_cell_refinement 'HKL2000 (Otwinowski & Minor, 1997)'
_computing_data_collection 'COLLECT (Nonius, 1998)'
_computing_data_reduction 'HKL2000 (Otwinowski & Minor, 1997)'
_computing_molecular_graphics 'SHELXTL (Sheldrick, 2008)'
_computing_publication_material 'SHELXTL (Sheldrick, 2008); PLATON (Spek, 2003)'
_computing_structure_refinement 'SHELXL-97 (Sheldrick, 2008)'
_computing_structure_solution 'SHELXS-97 (Sheldrick, 2008)'
_diffrn_ambient_temperature 150(2)
_diffrn_measured_fraction_theta_full 0.999
_diffrn_measured_fraction_theta_max 0.999
_diffrn_measurement_device_type 'Nonius Kappa-CCD area-detector diffractometer'
_diffrn_measurement_method 'two \f and five \w scans with 1\% steps (793 frames)'
_diffrn_radiation_monochromator graphite
_diffrn_radiation_source 'fine-focus sealed tube'
_diffrn_radiation_type MoK\a
_diffrn_radiation_wavelength 0.71073
_diffrn_reflns_av_R_equivalents 0.0212
_diffrn_reflns_av_sigmaI/netI 0.0263
_diffrn_reflns_limit_h_max 29
_diffrn_reflns_limit_h_min -29
_diffrn_reflns_limit_k_max 11
_diffrn_reflns_limit_k_min -11
_diffrn_reflns_limit_l_max 18
_diffrn_reflns_limit_l_min -18
_diffrn_reflns_number 66098
_diffrn_reflns_theta_full 30.51
_diffrn_reflns_theta_max 30.51
_diffrn_reflns_theta_min 2.78
_diffrn_standards_decay_% 0
_diffrn_standards_interval_time 0
_diffrn_standards_number 0
_exptl_absorpt_coefficient_mu 15.444
_exptl_absorpt_correction_T_max 0.539
_exptl_absorpt_correction_T_min 0.286
_exptl_absorpt_correction_type multi-scan
_exptl_absorpt_process_details 'SCALEPACK (Otwinowski & Minor, 1997)'
_exptl_crystal_colour 'translucent light yellow'
_exptl_crystal_density_diffrn 3.041
_exptl_crystal_description platelet
_exptl_crystal_F_000 1760
_exptl_crystal_size_max 0.14
_exptl_crystal_size_mid 0.11
_exptl_crystal_size_min 0.04
_refine_diff_density_max 0.987
_refine_diff_density_min -1.697
_refine_diff_density_rms 0.210
_refine_ls_extinction_method none
_refine_ls_goodness_of_fit_ref 0.980
_refine_ls_hydrogen_treatment constr
_refine_ls_matrix_type full
_refine_ls_number_parameters 154
_refine_ls_number_reflns 3259
_refine_ls_number_restraints 0
_refine_ls_restrained_S_all 0.980
_refine_ls_R_factor_all 0.0392
_refine_ls_R_factor_gt 0.0261
_refine_ls_shift/su_max 0.001
_refine_ls_shift/su_mean 0.000
_refine_ls_structure_factor_coef Fsqd
_refine_ls_weighting_details 'calc w=1/[\s^2^(Fo^2^)+(0.0366P)^2^] where P=(Fo^2^+2Fc^2^)/3'
_refine_ls_weighting_scheme calc
_refine_ls_wR_factor_gt 0.0598
_refine_ls_wR_factor_ref 0.0635
_reflns_number_gt 2441
_reflns_number_total 3259
_reflns_threshold_expression >2sigma(I)
_cod_data_source_file ic3022744_si_002_01.cif
_cod_data_source_block 1
_cod_database_code 4331746

loop_
_symmetry_equiv_pos_as_xyz
'x, y, z'
'-x+1/2, -y+1/2, z+1/2'
'-x, y, -z+1/2'
'x+1/2, -y+1/2, -z'
'-x, -y, -z'
'x-1/2, y-1/2, -z-1/2'
'x, -y, z-1/2'
'-x-1/2, y-1/2, z'

loop_
_atom_site_label
_atom_site_type_symbol
_atom_site_fract_x
_atom_site_fract_y
_atom_site_fract_z
_atom_site_U_iso_or_equiv
_atom_site_adp_type
_atom_site_occupancy
_atom_site_symmetry_multiplicity
_atom_site_calc_flag
_atom_site_refinement_flags
U U 0.370289(6) 0.003777(13) 0.071002(10) 0.01426(6) Uani 1 1 d .
S1 S 0.32412(4) 0.16489(10) -0.17906(5) 0.01531(16) Uani 1 1 d .
O1 O 0.39026(12) 0.2180(3) 0.09722(18) 0.0207(5) Uani 1 1 d .
O2 O 0.34769(12) -0.2099(3) 0.04580(17) 0.0210(5) Uani 1 1 d .
O3 O 0.44086(14) 0.0115(2) -0.06818(16) 0.0181(5) Uani 1 1 d .
O4 O 0.53227(11) 0.0984(3) -0.13729(16) 0.0206(5) Uani 1 1 d .
O5 O 0.31058(11) 0.0868(3) -0.07947(15) 0.0179(5) Uani 1 1 d .
O6 O 0.35317(12) 0.0376(3) -0.24806(18) 0.0166(5) Uani 1 1 d .
O7 O 0.26746(12) 0.2430(3) -0.22133(17) 0.0197(5) Uani 1 1 d .
O8 O 0.25766(11) 0.0693(3) 0.10947(16) 0.0228(5) Uani 1 1 d .
H8A H 0.2228 0.1220 0.0797 0.027 Uiso 1 1 d R
H8B H 0.2586 0.1289 0.1636 0.027 Uiso 1 1 d R
C1 C 0.47491(16) 0.1232(4) -0.1125(2) 0.0155(6) Uani 1 1 d .
C2 C 0.44669(16) 0.2955(4) -0.1350(2) 0.0160(6) Uani 1 1 d .
C3 C 0.38233(17) 0.3267(4) -0.1599(2) 0.0169(7) Uani 1 1 d .
C4 C 0.3605(2) 0.4938(4) -0.1749(3) 0.0209(9) Uani 1 1 d .
H4 H 0.3181 0.5138 -0.1935 0.025 Uiso 1 1 calc R
C5 C 0.40278(19) 0.6301(5) -0.1617(3) 0.0236(8) Uani 1 1 d .
H5 H 0.3882 0.7414 -0.1696 0.028 Uiso 1 1 calc R
C6 C 0.46527(18) 0.6003(4) -0.1374(2) 0.0234(7) Uani 1 1 d .
H6 H 0.4932 0.6918 -0.1292 0.028 Uiso 1 1 calc R
C7 C 0.48802(18) 0.4344(4) -0.1247(2) 0.0217(7) Uani 1 1 d .
H7 H 0.5311 0.4163 -0.1093 0.026 Uiso 1 1 calc R

loop_
_atom_site_aniso_label
_atom_site_aniso_U_11
_atom_site_aniso_U_22
_atom_site_aniso_U_33
_atom_site_aniso_U_23
_atom_site_aniso_U_13
_atom_site_aniso_U_12
U 0.01353(8) 0.01624(8) 0.01302(9) 0.00071(4) 0.00049(4) 0.00053(5)
S1 0.0137(4) 0.0187(4) 0.0135(4) 0.0004(3) -0.0009(3) -0.0003(3)
O1 0.0233(13) 0.0188(11) 0.0201(11) 0.0010(10) -0.0009(11) -0.0001(10)
O2 0.0218(13) 0.0202(11) 0.0208(11) -0.0004(10) 0.0022(11) -0.0017(10)
O3 0.0189(14) 0.0201(12) 0.0155(13) 0.0016(8) 0.0008(9) 0.0000(9)
O4 0.0143(12) 0.0272(12) 0.0202(12) 0.0047(10) 0.0010(10) 0.0033(10)
O5 0.0163(13) 0.0250(12) 0.0124(11) 0.0042(9) -0.0003(9) 0.0008(10)
O6 0.0181(12) 0.0184(10) 0.0133(11) -0.0006(9) 0.0017(10) -0.0012(10)
O7 0.0172(12) 0.0252(12) 0.0168(12) 0.0029(9) -0.0034(9) 0.0014(10)
O8 0.0181(13) 0.0332(13) 0.0169(12) -0.0004(11) 0.0004(10) 0.0099(11)
C1 0.0140(16) 0.0214(15) 0.0111(15) 0.0001(12) -0.0012(12) -0.0010(13)
C2 0.0183(17) 0.0201(15) 0.0097(14) -0.0004(12) 0.0011(12) -0.0002(13)
C3 0.0176(17) 0.0188(16) 0.0143(15) -0.0024(12) 0.0020(12) 0.0006(14)
C4 0.022(2) 0.019(2) 0.022(2) -0.0003(12) -0.0008(13) 0.0054(13)
C5 0.031(2) 0.0186(17) 0.0217(18) -0.0003(13) -0.0003(15) 0.0004(15)
C6 0.029(2) 0.0196(15) 0.0215(17) -0.0013(13) 0.0039(15) -0.0075(15)
C7 0.0218(19) 0.0246(16) 0.0186(17) -0.0009(13) -0.0018(14) -0.0015(15)

loop_
_atom_type_symbol
_atom_type_description
_atom_type_scat_dispersion_real
_atom_type_scat_dispersion_imag
_atom_type_scat_source
C C 0.0033 0.0016 'International Tables Vol C Tables 4.2.6.8 and 6.1.1.4'
H H 0.0000 0.0000 'International Tables Vol C Tables 4.2.6.8 and 6.1.1.4'
U U -9.6767 9.6646 'International Tables Vol C Tables 4.2.6.8 and 6.1.1.4'
O O 0.0106 0.0060 'International Tables Vol C Tables 4.2.6.8 and 6.1.1.4'
S S 0.1246 0.1234 'International Tables Vol C Tables 4.2.6.8 and 6.1.1.4'

loop_
_geom_angle_atom_site_label_1
_geom_angle_atom_site_label_2
_geom_angle_atom_site_label_3
_geom_angle
_geom_angle_site_symmetry_1
_geom_angle_site_symmetry_3
O1 U O2 178.19(11) . .
O1 U O3 88.75(9) . .
O2 U O3 92.68(9) . .
O1 U O4 92.85(10) . 5_655
O2 U O4 88.58(10) . 5_655
O3 U O4 75.68(8) . 5_655
O1 U O6 88.43(9) . 7_556
O2 U O6 90.90(9) . 7_556
O3 U O6 149.12(9) . 7_556
O4 U O6 73.76(8) 5_655 7_556
O1 U O5 91.31(10) . .
O2 U O5 88.10(10) . .
O3 U O5 71.55(9) . .
O4 U O5 146.85(8) 5_655 .
O6 U O5 139.26(8) 7_556 .
O1 U O8 89.21(10) . .
O2 U O8 88.98(10) . .
O3 U O8 138.99(8) . .
O4 U O8 145.33(7) 5_655 .
O6 U O8 71.70(8) 7_556 .
O5 U O8 67.56(7) . .
O7 S1 O5 111.15(14) . .
O7 S1 O6 112.94(14) . .
O5 S1 O6 109.79(13) . .
O7 S1 C3 108.05(15) . .
O5 S1 C3 107.78(14) . .
O6 S1 C3 106.90(15) . .
C1 O3 U 136.44(19) . .
C1 O4 U 141.4(2) . 5_655
S1 O5 U 137.41(14) . .
S1 O6 U 138.64(14) . 7
U O8 H8A 139.5 . .
U O8 H8B 105.3 . .
H8A O8 H8B 97.1 . .
O4 C1 O3 123.0(3) . .
O4 C1 C2 117.5(3) . .
O3 C1 C2 119.5(3) . .
C7 C2 C3 118.4(3) . .
C7 C2 C1 116.3(3) . .
C3 C2 C1 125.2(3) . .
C2 C3 C4 120.4(3) . .
C2 C3 S1 124.2(3) . .
C4 C3 S1 115.4(3) . .
C5 C4 C3 119.7(4) . .
C5 C4 H4 120.2 . .
C3 C4 H4 120.2 . .
C6 C5 C4 120.1(3) . .
C6 C5 H5 120.0 . .
C4 C5 H5 120.0 . .
C5 C6 C7 120.9(3) . .
C5 C6 H6 119.6 . .
C7 C6 H6 119.6 . .
C6 C7 C2 120.5(3) . .
C6 C7 H7 119.7 . .
C2 C7 H7 119.7 . .

loop_
_geom_bond_atom_site_label_1
_geom_bond_atom_site_label_2
_geom_bond_distance
_geom_bond_site_symmetry_2
U O1 1.764(2) .
U O2 1.771(2) .
U O3 2.339(2) .
U O4 2.347(2) 5_655
U O6 2.413(2) 7_556
U O5 2.415(2) .
U O8 2.452(2) .
S1 O7 1.440(2) .
S1 O5 1.466(2) .
S1 O6 1.475(2) .
S1 C3 1.772(4) .
O3 C1 1.267(4) .
O4 C1 1.253(4) .
O4 U 2.347(2) 5_655
O6 U 2.413(2) 7
O8 H8A 0.9212 .
O8 H8B 0.8480 .
C1 C2 1.502(4) .
C2 C7 1.395(4) .
C2 C3 1.400(5) .
C3 C4 1.401(4) .
C4 C5 1.395(5) .
C4 H4 0.9300 .
C5 C6 1.359(5) .
C5 H5 0.9300 .
C6 C7 1.394(5) .
C6 H6 0.9300 .
C7 H7 0.9300 .

loop_
_geom_hbond_atom_site_label_D
_geom_hbond_atom_site_label_H
_geom_hbond_atom_site_label_A
_geom_hbond_distance_DH
_geom_hbond_distance_HA
_geom_hbond_distance_DA
_geom_hbond_angle_DHA
_geom_hbond_site_symmetry_A
O8 H8A O2 0.92 2.02 2.916(3) 163.1 8_665
O8 H8B O7 0.85 1.89 2.707(3) 161.9 2
